data_7029836
loop_
_publ_author_name
'Xue, Li-Ping'
'Chang, Xin-Hong'
'Li, Shi-Hui'
'Ma, Lu-Fang'
'Wang, Li-Ya'

_publ_section_title
;
 The structural diversity and photoluminescent properties of cadmium
 thiophenedicarboxylate coordination polymers.
;
_journal_issue 19
_journal_name_full 'Dalton transactions (Cambridge, England : 2003)'
_journal_page_first 7219
_journal_page_last 7226
_journal_paper_doi 10.1039/c4dt00211c
_journal_volume 43
_journal_year 2014
_chemical_formula_sum 'C26 H28 Cd N8 O12 S2'
_chemical_formula_weight 821.08
_chemical_name_systematic
; 
 ? 
;
_space_group_IT_number 2
_symmetry_cell_setting triclinic
_symmetry_space_group_name_Hall '-P 1'
_symmetry_space_group_name_H-M 'P -1'
_atom_sites_solution_hydrogens geom
_atom_sites_solution_primary direct
_atom_sites_solution_secondary difmap
_audit_creation_method SHELXL-97
_cell_angle_alpha 76.950(2)
_cell_angle_beta 77.453(2)
_cell_angle_gamma 63.795(2)
_cell_formula_units_Z 1
_cell_length_a 8.768(2)
_cell_length_b 8.851(2)
_cell_length_c 12.344(3)
_cell_measurement_reflns_used 4803
_cell_measurement_temperature 293(2)
_cell_measurement_theta_max 28.20
_cell_measurement_theta_min 2.59
_cell_volume 829.7(3)
_computing_cell_refinement 'Bruker SMART'
_computing_data_collection 'Bruker SMART'
_computing_data_reduction 'Bruker SAINT'
_computing_molecular_graphics 'Bruker SHELXTL'
_computing_publication_material 'Bruker SHELXTL'
_computing_structure_refinement 'SHELXL-97 (Sheldrick, 1997)'
_computing_structure_solution 'SHELXS-97 (Sheldrick, 1990)'
_diffrn_ambient_temperature 293(2)
_diffrn_measured_fraction_theta_full 0.992
_diffrn_measured_fraction_theta_max 0.992
_diffrn_measurement_device_type 'CCD area detector'
_diffrn_measurement_method 'phi and omega scans'
_diffrn_radiation_monochromator graphite
_diffrn_radiation_source 'fine-focus sealed tube'
_diffrn_radiation_type MoK\a
_diffrn_radiation_wavelength 0.71073
_diffrn_reflns_av_R_equivalents 0.0179
_diffrn_reflns_av_unetI/netI 0.0250
_diffrn_reflns_limit_h_max 10
_diffrn_reflns_limit_h_min -10
_diffrn_reflns_limit_k_max 10
_diffrn_reflns_limit_k_min -10
_diffrn_reflns_limit_l_max 14
_diffrn_reflns_limit_l_min -14
_diffrn_reflns_number 6189
_diffrn_reflns_theta_full 25.49
_diffrn_reflns_theta_max 25.49
_diffrn_reflns_theta_min 2.59
_diffrn_standards_decay_% 0
_diffrn_standards_interval_count 0
_diffrn_standards_interval_time 0
_diffrn_standards_number 0
_exptl_absorpt_coefficient_mu 0.857
_exptl_absorpt_correction_T_max 0.850
_exptl_absorpt_correction_T_min 0.758
_exptl_absorpt_correction_type multi-scan
_exptl_absorpt_process_details sadabs
_exptl_crystal_colour yellow
_exptl_crystal_density_diffrn 1.643
_exptl_crystal_density_method 'not measured'
_exptl_crystal_description block
_exptl_crystal_F_000 416
_exptl_crystal_size_max 0.35
_exptl_crystal_size_mid 0.27
_exptl_crystal_size_min 0.19
_refine_diff_density_max 0.690
_refine_diff_density_min -0.597
_refine_diff_density_rms 0.065
_refine_ls_extinction_method none
_refine_ls_goodness_of_fit_ref 1.034
_refine_ls_hydrogen_treatment constr
_refine_ls_matrix_type full
_refine_ls_number_parameters 223
_refine_ls_number_reflns 3063
_refine_ls_number_restraints 0
_refine_ls_restrained_S_all 1.034
_refine_ls_R_factor_all 0.0288
_refine_ls_R_factor_gt 0.0285
_refine_ls_shift/su_max 0.000
_refine_ls_shift/su_mean 0.000
_refine_ls_structure_factor_coef Fsqd
_refine_ls_weighting_details 'calc w=1/[\s^2^(Fo^2^)+(0.0352P)^2^+0.8303P] where P=(Fo^2^+2Fc^2^)/3'
_refine_ls_weighting_scheme calc
_refine_ls_wR_factor_gt 0.0716
_refine_ls_wR_factor_ref 0.0721
_reflns_number_gt 3029
_reflns_number_total 3063
_reflns_threshold_expression >2sigma(I)
_cod_data_source_file c4dt00211c2.cif
_cod_data_source_block a
_cod_depositor_comments
;
The following automatic conversions were performed:

'_symmetry_cell_setting' value 'Triclinic' changed to 'triclinic'
according to
/usr/data/users/saulius/crontab/automatic-downloads/rss-feeds/RSC/lib/dictionaries/cif_core.dic
dictionary named 'cif_core.dic' version 2.4.2 from 2011-04-26.

Automatic conversion script
Id: cif_fix_values 2281 2013-09-26 08:29:07Z andrius 

 Adding full bibliography for
 ./tmp-cod-update-bibliographies-12899/cifs/7029836.cif.
;
_cod_original_sg_symbol_H-M P-1
_cod_database_code 7029836

loop_
_symmetry_equiv_pos_as_xyz
'x, y, z'
'-x, -y, -z'

loop_
_atom_site_label
_atom_site_type_symbol
_atom_site_fract_x
_atom_site_fract_y
_atom_site_fract_z
_atom_site_U_iso_or_equiv
_atom_site_adp_type
_atom_site_occupancy
_atom_site_symmetry_multiplicity
_atom_site_calc_flag
_atom_site_refinement_flags
C12 C 0.6408(3) 0.0148(4) 0.6769(2) 0.0447(7) Uani 1 1 d .
H12 H 0.7008 -0.0530 0.7363 0.054 Uiso 1 1 calc R
C11 C 0.5859(3) 0.1590(3) 0.5153(2) 0.0326(5) Uani 1 1 d .
H11 H 0.5978 0.2108 0.4414 0.039 Uiso 1 1 calc R
N4 N 0.7142(2) 0.0640(3) 0.57276(18) 0.0338(5) Uani 1 1 d .
Cd1 Cd 0.0000 1.0000 0.5000 0.02712(9) Uani 1 2 d S
O1 O -0.0466(2) 0.9609(2) 0.32915(16) 0.0427(4) Uani 1 1 d .
H1W H 0.0340 0.9046 0.2824 0.064 Uiso 1 1 d R
H2W H -0.1109 1.0417 0.2854 0.064 Uiso 1 1 d R
N1 N 0.0803(3) 0.7124(2) 0.57075(18) 0.0331(5) Uani 1 1 d .
N2 N 0.1806(2) 0.4354(2) 0.57640(18) 0.0315(4) Uani 1 1 d .
N3 N 0.4349(2) 0.1720(2) 0.57651(18) 0.0312(4) Uani 1 1 d .
C7 C 0.0448(4) 0.6397(3) 0.6782(2) 0.0461(7) Uani 1 1 d .
H7 H -0.0119 0.6988 0.7388 0.055 Uiso 1 1 calc R
C8 C 0.1046(4) 0.4691(4) 0.6831(2) 0.0492(7) Uani 1 1 d .
H8 H 0.0960 0.3906 0.7458 0.059 Uiso 1 1 calc R
C9 C 0.1632(3) 0.5856(3) 0.5125(2) 0.0321(5) Uani 1 1 d .
H9 H 0.2048 0.5979 0.4365 0.039 Uiso 1 1 calc R
C10 C 0.2666(3) 0.2689(3) 0.5389(3) 0.0372(6) Uani 1 1 d .
H10A H 0.1963 0.2056 0.5680 0.045 Uiso 1 1 calc R
H10B H 0.2798 0.2840 0.4576 0.045 Uiso 1 1 calc R
C13 C 0.4690(3) 0.0792(4) 0.6801(2) 0.0474(7) Uani 1 1 d .
H13 H 0.3900 0.0637 0.7403 0.057 Uiso 1 1 calc R
S1 S 0.74831(17) 0.6336(2) -0.06131(10) 0.0979(4) Uani 1 1 d .
O2 O 0.4473(5) 0.4197(4) 0.2823(2) 0.0988(11) Uani 1 1 d .
O3 O 0.7069(5) 0.2362(4) 0.2226(3) 0.1045(12) Uani 1 1 d .
O4 O 0.2491(4) 0.7009(4) 0.2284(2) 0.0881(9) Uani 1 1 d .
O5 O 0.2211(4) 0.9233(4) 0.1010(3) 0.1066(12) Uani 1 1 d .
C1 C 0.5883(6) 0.3757(5) 0.2133(3) 0.0675(10) Uani 1 1 d .
C2 C 0.6070(4) 0.5070(4) 0.1145(2) 0.0447(6) Uani 1 1 d .
C3 C 0.7534(5) 0.4684(5) 0.0410(3) 0.0689(10) Uani 1 1 d .
H3 H 0.8464 0.3628 0.0461 0.083 Uiso 1 1 calc R
C4 C 0.5487(5) 0.7596(5) -0.0082(3) 0.0680(10) Uani 1 1 d .
H4 H 0.4886 0.8718 -0.0394 0.082 Uiso 1 1 calc R
C5 C 0.4856(4) 0.6788(4) 0.0854(2) 0.0437(6) Uani 1 1 d .
C6 C 0.3070(5) 0.7750(5) 0.1404(3) 0.0653(10) Uani 1 1 d .
O6 O 0.1149(4) 0.1454(4) 0.8986(2) 0.0847(8) Uani 1 1 d .
H3W H 0.0252 0.1835 0.8671 0.127 Uiso 1 1 d R
H4W H 0.1468 0.0799 0.9590 0.127 Uiso 1 1 d R

loop_
_atom_site_aniso_label
_atom_site_aniso_U_11
_atom_site_aniso_U_22
_atom_site_aniso_U_33
_atom_site_aniso_U_23
_atom_site_aniso_U_13
_atom_site_aniso_U_12
C12 0.0311(13) 0.0467(16) 0.0385(14) 0.0105(12) -0.0035(11) -0.0086(12)
C11 0.0260(12) 0.0273(12) 0.0369(13) -0.0005(10) -0.0015(10) -0.0075(10)
N4 0.0235(10) 0.0294(10) 0.0389(11) 0.0010(9) -0.0013(8) -0.0064(8)
Cd1 0.02065(13) 0.02030(13) 0.03400(15) -0.00065(9) -0.00084(9) -0.00560(9)
O1 0.0369(10) 0.0440(11) 0.0383(10) -0.0105(8) -0.0051(8) -0.0067(8)
N1 0.0305(11) 0.0224(10) 0.0369(11) 0.0000(8) 0.0002(8) -0.0067(8)
N2 0.0224(10) 0.0229(10) 0.0427(12) -0.0021(8) -0.0025(8) -0.0057(8)
N3 0.0221(9) 0.0231(10) 0.0428(12) -0.0031(8) -0.0028(8) -0.0059(8)
C7 0.0503(17) 0.0318(14) 0.0367(14) -0.0018(11) 0.0099(12) -0.0081(12)
C8 0.0521(17) 0.0309(14) 0.0434(16) 0.0055(12) 0.0097(13) -0.0108(13)
C9 0.0280(12) 0.0246(12) 0.0344(13) -0.0008(10) -0.0008(10) -0.0058(10)
C10 0.0259(12) 0.0231(12) 0.0611(17) -0.0078(11) -0.0116(11) -0.0053(10)
C13 0.0301(14) 0.0464(16) 0.0464(16) 0.0102(13) 0.0030(12) -0.0103(12)
S1 0.0871(8) 0.1437(12) 0.0648(6) -0.0171(7) 0.0312(6) -0.0673(8)
O2 0.119(3) 0.106(2) 0.0529(16) 0.0184(16) 0.0090(17) -0.054(2)
O3 0.121(3) 0.0584(18) 0.127(3) 0.0195(17) -0.075(2) -0.0199(18)
O4 0.0683(18) 0.114(2) 0.0652(17) -0.0276(17) 0.0254(14) -0.0311(17)
O5 0.092(2) 0.080(2) 0.095(2) -0.0218(18) -0.0282(19) 0.0226(18)
C1 0.082(3) 0.055(2) 0.064(2) 0.0085(17) -0.041(2) -0.021(2)
C2 0.0450(16) 0.0501(17) 0.0381(15) -0.0055(12) -0.0108(12) -0.0168(13)
C3 0.0454(19) 0.080(3) 0.074(2) -0.028(2) -0.0040(17) -0.0128(18)
C4 0.088(3) 0.064(2) 0.0480(19) 0.0080(16) -0.0069(18) -0.037(2)
C5 0.0480(16) 0.0478(16) 0.0312(13) -0.0034(12) -0.0058(12) -0.0170(13)
C6 0.059(2) 0.075(3) 0.052(2) -0.0234(18) -0.0094(16) -0.0109(19)
O6 0.085(2) 0.092(2) 0.0714(18) 0.0077(15) -0.0209(15) -0.0363(17)

loop_
_atom_type_symbol
_atom_type_description
_atom_type_scat_dispersion_real
_atom_type_scat_dispersion_imag
_atom_type_scat_source
C C 0.0033 0.0016 'International Tables Vol C Tables 4.2.6.8 and 6.1.1.4'
H H 0.0000 0.0000 'International Tables Vol C Tables 4.2.6.8 and 6.1.1.4'
Cd Cd -0.8075 1.2024 'International Tables Vol C Tables 4.2.6.8 and 6.1.1.4'
N N 0.0061 0.0033 'International Tables Vol C Tables 4.2.6.8 and 6.1.1.4'
O O 0.0106 0.0060 'International Tables Vol C Tables 4.2.6.8 and 6.1.1.4'
S S 0.1246 0.1234 'International Tables Vol C Tables 4.2.6.8 and 6.1.1.4'

loop_
_geom_angle_atom_site_label_1
_geom_angle_atom_site_label_2
_geom_angle_atom_site_label_3
_geom_angle
_geom_angle_site_symmetry_1
_geom_angle_site_symmetry_3
C13 C12 N4 110.0(2) . .
C13 C12 H12 125.0 . .
N4 C12 H12 125.0 . .
N4 C11 N3 111.5(2) . .
N4 C11 H11 124.3 . .
N3 C11 H11 124.3 . .
C11 N4 C12 105.4(2) . .
C11 N4 Cd1 123.74(17) . 1_645
C12 N4 Cd1 130.86(17) . 1_645
N4 Cd1 N4 180.0 1_465 2_666
N4 Cd1 N1 91.83(7) 1_465 .
N4 Cd1 N1 88.17(7) 2_666 .
N4 Cd1 N1 88.17(7) 1_465 2_576
N4 Cd1 N1 91.83(7) 2_666 2_576
N1 Cd1 N1 180.00(11) . 2_576
N4 Cd1 O1 90.61(7) 1_465 .
N4 Cd1 O1 89.39(7) 2_666 .
N1 Cd1 O1 91.61(7) . .
N1 Cd1 O1 88.39(7) 2_576 .
N4 Cd1 O1 89.39(7) 1_465 2_576
N4 Cd1 O1 90.61(7) 2_666 2_576
N1 Cd1 O1 88.39(7) . 2_576
N1 Cd1 O1 91.61(7) 2_576 2_576
O1 Cd1 O1 180.0 . 2_576
Cd1 O1 H1W 123.0 . .
Cd1 O1 H2W 122.8 . .
H1W O1 H2W 101.2 . .
C9 N1 C7 105.6(2) . .
C9 N1 Cd1 125.99(17) . .
C7 N1 Cd1 128.35(17) . .
C9 N2 C8 107.0(2) . .
C9 N2 C10 126.1(2) . .
C8 N2 C10 127.0(2) . .
C11 N3 C13 107.3(2) . .
C11 N3 C10 125.9(2) . .
C13 N3 C10 126.8(2) . .
C8 C7 N1 109.9(2) . .
C8 C7 H7 125.1 . .
N1 C7 H7 125.1 . .
C7 C8 N2 106.0(2) . .
C7 C8 H8 127.0 . .
N2 C8 H8 127.0 . .
N1 C9 N2 111.6(2) . .
N1 C9 H9 124.2 . .
N2 C9 H9 124.2 . .
N3 C10 N2 111.5(2) . .
N3 C10 H10A 109.3 . .
N2 C10 H10A 109.3 . .
N3 C10 H10B 109.3 . .
N2 C10 H10B 109.3 . .
H10A C10 H10B 108.0 . .
C12 C13 N3 105.8(2) . .
C12 C13 H13 127.1 . .
N3 C13 H13 127.1 . .
C4 S1 C3 92.04(17) . .
O3 C1 O2 124.2(4) . .
O3 C1 C2 117.8(4) . .
O2 C1 C2 118.0(3) . .
C3 C2 C5 111.4(3) . .
C3 C2 C1 120.3(3) . .
C5 C2 C1 128.3(3) . .
C2 C3 S1 112.6(3) . .
C2 C3 H3 123.7 . .
S1 C3 H3 123.7 . .
C5 C4 S1 112.4(3) . .
C5 C4 H4 123.8 . .
S1 C4 H4 123.8 . .
C4 C5 C2 111.6(3) . .
C4 C5 C6 118.2(3) . .
C2 C5 C6 130.2(3) . .
O5 C6 O4 121.3(4) . .
O5 C6 C5 120.4(4) . .
O4 C6 C5 118.3(3) . .
H3W O6 H4W 134.4 . .

loop_
_geom_bond_atom_site_label_1
_geom_bond_atom_site_label_2
_geom_bond_distance
_geom_bond_site_symmetry_2
C12 C13 1.350(4) .
C12 N4 1.375(3) .
C12 H12 0.9300 .
C11 N4 1.311(3) .
C11 N3 1.345(3) .
C11 H11 0.9300 .
N4 Cd1 2.325(2) 1_645
Cd1 N4 2.325(2) 1_465
Cd1 N4 2.325(2) 2_666
Cd1 N1 2.328(2) .
Cd1 N1 2.328(2) 2_576
Cd1 O1 2.3584(19) .
Cd1 O1 2.3584(19) 2_576
O1 H1W 0.8500 .
O1 H2W 0.8500 .
N1 C9 1.313(3) .
N1 C7 1.372(3) .
N2 C9 1.346(3) .
N2 C8 1.373(4) .
N2 C10 1.459(3) .
N3 C13 1.369(3) .
N3 C10 1.459(3) .
C7 C8 1.354(4) .
C7 H7 0.9300 .
C8 H8 0.9300 .
C9 H9 0.9300 .
C10 H10A 0.9700 .
C10 H10B 0.9700 .
C13 H13 0.9300 .
S1 C4 1.686(4) .
S1 C3 1.693(5) .
O2 C1 1.293(5) .
O3 C1 1.214(5) .
O4 C6 1.265(5) .
O5 C6 1.234(5) .
C1 C2 1.518(5) .
C2 C3 1.355(5) .
C2 C5 1.437(4) .
C3 H3 0.9300 .
C4 C5 1.360(4) .
C4 H4 0.9300 .
C5 C6 1.503(5) .
O6 H3W 0.8499 .
O6 H4W 0.8502 .

loop_
_geom_hbond_atom_site_label_D
_geom_hbond_atom_site_label_H
_geom_hbond_atom_site_label_A
_geom_hbond_distance_DH
_geom_hbond_distance_HA
_geom_hbond_distance_DA
_geom_hbond_angle_DHA
_geom_hbond_site_symmetry_A
O1 H1W O4 0.85 2.06 2.861(3) 156.8 .
O1 H1W O5 0.85 2.49 3.227(4) 145.3 .
O1 H2W O3 0.85 1.90 2.734(3) 165.2 1_465
O6 H3W O4 0.85 2.59 3.445(4) 179.8 2_566
O6 H3W O5 0.85 2.64 3.259(5) 130.6 2_566
O6 H4W O5 0.85 2.01 2.855(4) 179.2 1_546

loop_
_geom_torsion_atom_site_label_1
_geom_torsion_atom_site_label_2
_geom_torsion_atom_site_label_3
_geom_torsion_atom_site_label_4
_geom_torsion
_geom_torsion_site_symmetry_1
_geom_torsion_site_symmetry_4
N3 C11 N4 C12 -0.5(3) . .
N3 C11 N4 Cd1 178.42(15) . 1_645
C13 C12 N4 C11 0.8(3) . .
C13 C12 N4 Cd1 -178.0(2) . 1_645
N4 Cd1 N1 C9 124.8(2) 1_465 .
N4 Cd1 N1 C9 -55.2(2) 2_666 .
N1 Cd1 N1 C9 -38(100) 2_576 .
O1 Cd1 N1 C9 34.1(2) . .
O1 Cd1 N1 C9 -145.9(2) 2_576 .
N4 Cd1 N1 C7 -51.4(2) 1_465 .
N4 Cd1 N1 C7 128.6(2) 2_666 .
N1 Cd1 N1 C7 146(100) 2_576 .
O1 Cd1 N1 C7 -142.0(2) . .
O1 Cd1 N1 C7 38.0(2) 2_576 .
N4 C11 N3 C13 0.0(3) . .
N4 C11 N3 C10 179.5(2) . .
C9 N1 C7 C8 -1.0(3) . .
Cd1 N1 C7 C8 175.8(2) . .
N1 C7 C8 N2 0.7(4) . .
C9 N2 C8 C7 -0.1(3) . .
C10 N2 C8 C7 178.9(2) . .
C7 N1 C9 N2 1.0(3) . .
Cd1 N1 C9 N2 -175.93(15) . .
C8 N2 C9 N1 -0.6(3) . .
C10 N2 C9 N1 -179.6(2) . .
C11 N3 C10 N2 -97.9(3) . .
C13 N3 C10 N2 81.4(3) . .
C9 N2 C10 N3 104.1(3) . .
C8 N2 C10 N3 -74.8(3) . .
N4 C12 C13 N3 -0.8(4) . .
C11 N3 C13 C12 0.4(3) . .
C10 N3 C13 C12 -179.0(2) . .
O3 C1 C2 C3 -1.1(5) . .
O2 C1 C2 C3 178.8(4) . .
O3 C1 C2 C5 179.7(3) . .
O2 C1 C2 C5 -0.4(5) . .
C5 C2 C3 S1 0.3(4) . .
C1 C2 C3 S1 -179.1(2) . .
C4 S1 C3 C2 -0.1(3) . .
C3 S1 C4 C5 -0.2(3) . .
S1 C4 C5 C2 0.4(4) . .
S1 C4 C5 C6 -178.8(3) . .
C3 C2 C5 C4 -0.4(4) . .
C1 C2 C5 C4 178.9(3) . .
C3 C2 C5 C6 178.6(3) . .
C1 C2 C5 C6 -2.1(5) . .
C4 C5 C6 O5 0.0(5) . .
C2 C5 C6 O5 -178.9(4) . .
C4 C5 C6 O4 -178.9(4) . .
C2 C5 C6 O4 2.1(6) . .
